data_7708315
loop_
_publ_author_name
'Liu, Xiaxia'
'Lu, Liping'
'Zhu, Miaoli'
'Englert, Ulli'

_publ_section_title
;
 Design and synthesis of three new copper coordination polymers: efficient
 degradation of an organic dye at alkaline pH.
;
_journal_name_full 'Dalton transactions (Cambridge, England : 2003)'
_journal_paper_doi 10.1039/d1dt02463a
_journal_year 2021
_chemical_formula_moiety 'C70 H54 Cu3 N12 O28'
_chemical_formula_sum 'C70 H54 Cu3 N12 O28'
_chemical_formula_weight 1701.87
_space_group_crystal_system triclinic
_space_group_IT_number 2
_space_group_name_Hall '-P 1'
_space_group_name_H-M_alt 'P -1'
_atom_sites_solution_hydrogens mixed
_audit_creation_method SHELXL-2018/3
_audit_update_record
;
2020-10-16 deposited with the CCDC.	2021-09-09 downloaded from the CCDC.
;
_cell_angle_alpha 100.887(2)
_cell_angle_beta 101.653(2)
_cell_angle_gamma 102.100(2)
_cell_formula_units_Z 1
_cell_length_a 11.0926(8)
_cell_length_b 11.8130(10)
_cell_length_c 13.5433(11)
_cell_measurement_reflns_used 6834
_cell_measurement_temperature 299(2)
_cell_measurement_theta_max 28.28
_cell_measurement_theta_min 2.91
_cell_volume 1649.2(2)
_computing_structure_refinement 'SHELXL-2018/3 (Sheldrick, 2018)'
_diffrn_ambient_temperature 299(2)
_diffrn_measured_fraction_theta_full 0.964
_diffrn_measured_fraction_theta_max 0.965
_diffrn_measurement_device_type 'Bruker APEX-II CCD'
_diffrn_measurement_method '\f and \w scans'
_diffrn_radiation_type MoK\a
_diffrn_radiation_wavelength 0.71073
_diffrn_reflns_av_R_equivalents 0.0333
_diffrn_reflns_av_unetI/netI 0.0518
_diffrn_reflns_Laue_measured_fraction_full 0.964
_diffrn_reflns_Laue_measured_fraction_max 0.965
_diffrn_reflns_limit_h_max 13
_diffrn_reflns_limit_h_min -9
_diffrn_reflns_limit_k_max 14
_diffrn_reflns_limit_k_min -14
_diffrn_reflns_limit_l_max 16
_diffrn_reflns_limit_l_min -16
_diffrn_reflns_number 12939
_diffrn_reflns_point_group_measured_fraction_full 0.964
_diffrn_reflns_point_group_measured_fraction_max 0.965
_diffrn_reflns_theta_full 25.242
_diffrn_reflns_theta_max 25.499
_diffrn_reflns_theta_min 2.908
_diffrn_source 'sealed tube'
_exptl_absorpt_coefficient_mu 1.063
_exptl_crystal_colour blue
_exptl_crystal_density_diffrn 1.714
_exptl_crystal_description bulk
_exptl_crystal_F_000 869
_exptl_crystal_size_max 0.250
_exptl_crystal_size_mid 0.200
_exptl_crystal_size_min 0.150
_refine_diff_density_max 0.760
_refine_diff_density_min -2.192
_refine_diff_density_rms 0.115
_refine_ls_extinction_method none
_refine_ls_goodness_of_fit_ref 1.034
_refine_ls_hydrogen_treatment constr
_refine_ls_matrix_type full
_refine_ls_number_parameters 513
_refine_ls_number_reflns 5931
_refine_ls_number_restraints 0
_refine_ls_restrained_S_all 1.034
_refine_ls_R_factor_all 0.0790
_refine_ls_R_factor_gt 0.0616
_refine_ls_shift/su_max 0.000
_refine_ls_shift/su_mean 0.000
_refine_ls_structure_factor_coef Fsqd
_refine_ls_weighting_details 'w=1/[\s^2^(Fo^2^)+(0.0907P)^2^+6.9369P] where P=(Fo^2^+2Fc^2^)/3'
_refine_ls_weighting_scheme calc
_refine_ls_wR_factor_gt 0.1714
_refine_ls_wR_factor_ref 0.1833
_reflns_Friedel_coverage 0.000
_reflns_number_gt 4684
_reflns_number_total 5931
_reflns_threshold_expression 'I > 2\s(I)'
_cod_data_source_file d1dt02463a2.cif
_cod_data_source_block LX-Cu-B
_cod_database_code 7708315
_shelx_shelxl_version_number 2018/3
_shelx_space_group_comment
;
The symmetry employed for this shelxl refinement is uniquely defined
by the following loop, which should always be used as a source of
symmetry information in preference to the above space-group names.
They are only intended as comments.
;
_shelx_estimated_absorpt_t_min 0.777
_shelx_estimated_absorpt_t_max 0.857

loop_
_space_group_symop_operation_xyz
'x, y, z'
'-x, -y, -z'

loop_
_atom_site_label
_atom_site_type_symbol
_atom_site_fract_x
_atom_site_fract_y
_atom_site_fract_z
_atom_site_U_iso_or_equiv
_atom_site_adp_type
_atom_site_occupancy
_atom_site_site_symmetry_order
_atom_site_calc_flag
_atom_site_refinement_flags_posn
_atom_site_refinement_flags_adp
_atom_site_refinement_flags_occupancy
_atom_site_disorder_assembly
_atom_site_disorder_group
Cu1 Cu 0.59750(5) 0.87585(5) 0.56371(4) 0.01732(19) Uani 1 1 d . . . . .
Cu2 Cu 1.000000 0.500000 0.500000 0.0423(3) Uani 1 2 d S . P . .
O1 O 0.7828(3) 0.8851(3) 0.5824(3) 0.0242(8) Uani 1 1 d . . . . .
O2 O 0.7508(3) 0.6878(3) 0.5402(3) 0.0292(8) Uani 1 1 d . . . . .
O3 O 0.9353(4) 0.7940(5) 0.7487(3) 0.0421(11) Uani 1 1 d . . . . .
H3 H 0.936657 0.795562 0.809673 0.063 Uiso 1 1 calc R U . . .
O4 O 1.1286(4) 0.7655(4) 0.7943(3) 0.0383(10) Uani 1 1 d . . . . .
O5 O 1.4154(3) 0.8270(3) 0.5589(3) 0.0229(8) Uani 1 1 d . . . . .
O6 O 1.3554(3) 0.9244(3) 0.4391(3) 0.0258(8) Uani 1 1 d . . . . .
O7 O 0.8781(3) 0.8461(4) 0.3898(3) 0.0275(9) Uani 1 1 d . . . . .
O8 O 0.6805(5) 0.4844(4) 0.1201(4) 0.0589(14) Uani 1 1 d . . . . .
O9 O 0.6583(5) 0.5264(4) -0.0332(3) 0.0524(13) Uani 1 1 d . . . . .
O10 O 0.7592(5) 0.6731(5) -0.1103(3) 0.0501(12) Uani 1 1 d . . . . .
H10 H 0.723397 0.624289 -0.082921 0.075 Uiso 1 1 calc R U . . .
O11 O 0.9331(5) 0.8208(4) -0.0631(3) 0.0479(12) Uani 1 1 d . . . . .
O12 O 1.1622(4) 0.4759(4) 0.5634(3) 0.0448(11) Uani 1 1 d . . . . .
H12A H 1.227214 0.532352 0.597455 0.067 Uiso 1 1 d R U . . .
H12B H 1.187845 0.437111 0.519033 0.067 Uiso 1 1 d R U . . .
O13 O 0.3659(5) 0.6055(5) 0.7096(4) 0.0602(14) Uani 1 1 d . . . . .
H13A H 0.355114 0.571767 0.755931 0.090 Uiso 1 1 d R U . . .
H13B H 0.425778 0.588068 0.688918 0.090 Uiso 1 1 d R U . . .
O14 O 0.6072(5) 0.6136(5) 0.6788(4) 0.0558(13) Uani 1 1 d . . . . .
H14A H 0.660352 0.640491 0.739322 0.084 Uiso 1 1 d R U . . .
H14B H 0.632289 0.640481 0.639692 0.084 Uiso 1 1 d R U . . .
N1 N 0.6301(4) 0.9318(4) 0.7183(3) 0.0222(9) Uani 1 1 d . . . . .
N2 N 0.6340(4) 0.9377(4) 0.8826(3) 0.0206(9) Uani 1 1 d . . . . .
N3 N 0.5458(4) 0.8014(4) 1.2438(3) 0.0209(9) Uani 1 1 d . . . . .
C28 C 0.5264(6) 0.6931(5) 1.3561(4) 0.0313(12) Uani 1 1 d . . . . .
N5 N 0.9394(5) 0.4730(5) 0.6250(4) 0.0396(12) Uani 1 1 d . . . . .
N6 N 0.9317(5) 0.4681(5) 0.7840(4) 0.0402(12) Uani 1 1 d . . . . .
C1 C 0.8188(5) 0.7926(5) 0.5601(4) 0.0213(11) Uani 1 1 d . . . . .
C2 C 0.9557(4) 0.8085(4) 0.5517(3) 0.0154(9) Uani 1 1 d . . . . .
C3 C 1.0567(4) 0.7958(4) 0.6261(4) 0.0179(10) Uani 1 1 d . . . . .
C4 C 1.0436(5) 0.7812(4) 0.7315(4) 0.0226(11) Uani 1 1 d . . . . .
C5 C 1.1768(5) 0.8054(4) 0.6078(4) 0.0206(10) Uani 1 1 d . . . . .
H5 H 1.241554 0.792018 0.655943 0.025 Uiso 1 1 calc R U . . .
C6 C 1.2006(4) 0.8352(4) 0.5175(4) 0.0181(10) Uani 1 1 d . . . . .
C7 C 1.3336(4) 0.8636(4) 0.5018(3) 0.0170(10) Uani 1 1 d . . . . .
C8 C 1.1020(4) 0.8501(4) 0.4440(4) 0.0195(10) Uani 1 1 d . . . . .
H8 H 1.117131 0.870867 0.383926 0.023 Uiso 1 1 calc R U . . .
C9 C 0.9816(4) 0.8341(4) 0.4603(4) 0.0184(10) Uani 1 1 d . . . . .
C10 C 0.8775(5) 0.8198(5) 0.2859(4) 0.0226(11) Uani 1 1 d . . . . .
C11 C 0.8068(5) 0.7089(5) 0.2260(4) 0.0260(11) Uani 1 1 d . . . . .
H11 H 0.769413 0.652556 0.257792 0.031 Uiso 1 1 calc R U . . .
C12 C 0.7901(5) 0.6795(5) 0.1184(4) 0.0264(11) Uani 1 1 d . . . . .
C13 C 0.7043(6) 0.5561(5) 0.0661(5) 0.0387(14) Uani 1 1 d . . . . .
C14 C 0.8519(5) 0.7648(5) 0.0729(4) 0.0242(11) Uani 1 1 d . . . . .
C15 C 0.8487(6) 0.7522(5) -0.0412(4) 0.0308(13) Uani 1 1 d . . . . .
C16 C 0.9263(5) 0.8743(5) 0.1358(4) 0.0269(11) Uani 1 1 d . . . . .
H16 H 0.969226 0.929643 0.105918 0.032 Uiso 1 1 calc R U . . .
C17 C 0.9382(5) 0.9032(5) 0.2423(4) 0.0271(12) Uani 1 1 d . . . . .
H17 H 0.986292 0.977743 0.283046 0.033 Uiso 1 1 calc R U . . .
C18 C 0.7313(6) 1.0230(6) 0.7804(4) 0.0436(16) Uani 1 1 d . . . . .
H18 H 0.788169 1.074085 0.756353 0.052 Uiso 1 1 calc R U . . .
C19 C 0.7357(6) 1.0271(6) 0.8803(5) 0.0442(16) Uani 1 1 d . . . . .
H19 H 0.795536 1.079993 0.937390 0.053 Uiso 1 1 calc R U . . .
C20 C 0.5745(5) 0.8832(5) 0.7825(4) 0.0221(10) Uani 1 1 d . . . . .
H20 H 0.502659 0.818950 0.761402 0.027 Uiso 1 1 calc R U . . .
C21 C 0.6044(5) 0.9061(5) 0.9732(4) 0.0215(10) Uani 1 1 d . . . . .
C22 C 0.6607(5) 0.9824(5) 1.0689(4) 0.0252(11) Uani 1 1 d . . . . .
H22 H 0.712857 1.057123 1.074031 0.030 Uiso 1 1 calc R U . . .
C23 C 0.6404(5) 0.9489(5) 1.1586(4) 0.0255(11) Uani 1 1 d . . . . .
H23 H 0.680555 1.000177 1.223496 0.031 Uiso 1 1 calc R U . . .
C24 C 0.5607(5) 0.8395(5) 1.1511(4) 0.0216(10) Uani 1 1 d . . . . .
C25 C 0.4990(6) 0.7655(5) 1.0545(4) 0.0321(13) Uani 1 1 d . . . . .
H25 H 0.442277 0.692967 1.048890 0.038 Uiso 1 1 calc R U . . .
C26 C 0.5214(6) 0.7988(5) 0.9664(4) 0.0330(13) Uani 1 1 d . . . . .
H26 H 0.479887 0.748131 0.901498 0.040 Uiso 1 1 calc R U . . .
C27 C 0.5767(5) 0.8724(5) 1.3400(4) 0.0249(11) Uani 1 1 d . . . . .
H27 H 0.602633 0.955232 1.355331 0.030 Uiso 1 1 calc R U . . .
N4 N 0.5654(4) 0.8096(4) 1.4098(3) 0.0210(9) Uani 1 1 d . . . . .
C29 C 0.5135(6) 0.6866(5) 1.2543(4) 0.0326(13) Uani 1 1 d . . . . .
H29 H 0.487672 0.617434 1.201131 0.039 Uiso 1 1 calc R U . . .
C30 C 1.0075(6) 0.4918(6) 0.7202(5) 0.0389(14) Uani 1 1 d . . . . .
H30 H 1.095942 0.518001 0.740962 0.047 Uiso 1 1 calc R U . . .
C31 C 0.8145(6) 0.4325(6) 0.6260(5) 0.0441(15) Uani 1 1 d . . . . .
H31 H 0.745230 0.411253 0.568355 0.053 Uiso 1 1 calc R U . . .
C32 C 0.8081(7) 0.4286(7) 0.7222(6) 0.0487(17) Uani 1 1 d . . . . .
H32 H 0.734657 0.404052 0.743964 0.058 Uiso 1 1 calc R U . . .
C33 C 0.9676(6) 0.4838(6) 0.8938(5) 0.0387(14) Uani 1 1 d . . . . .
C34 C 0.9068(7) 0.4005(6) 0.9389(5) 0.0445(16) Uani 1 1 d . . . . .
H34 H 0.843716 0.334124 0.897513 0.053 Uiso 1 1 calc R U . . .
C35 C 0.9398(7) 0.4160(6) 1.0458(5) 0.0445(16) Uani 1 1 d . . . . .
H35 H 0.900149 0.359668 1.076512 0.053 Uiso 1 1 calc R U . . .

loop_
_atom_site_aniso_label
_atom_site_aniso_U_11
_atom_site_aniso_U_22
_atom_site_aniso_U_33
_atom_site_aniso_U_23
_atom_site_aniso_U_13
_atom_site_aniso_U_12
Cu1 0.0148(3) 0.0287(3) 0.0111(3) 0.0065(2) 0.0061(2) 0.0069(2)
Cu2 0.0411(6) 0.0475(7) 0.0389(6) 0.0077(5) 0.0109(5) 0.0141(5)
O1 0.0208(18) 0.0304(19) 0.0230(18) 0.0040(15) 0.0080(15) 0.0098(15)
O2 0.0232(19) 0.028(2) 0.036(2) 0.0087(16) 0.0091(16) 0.0018(16)
O3 0.031(2) 0.087(3) 0.022(2) 0.025(2) 0.0165(17) 0.024(2)
O4 0.030(2) 0.066(3) 0.025(2) 0.023(2) 0.0071(17) 0.014(2)
O5 0.0164(17) 0.037(2) 0.0178(17) 0.0108(15) 0.0049(14) 0.0069(15)
O6 0.0248(19) 0.032(2) 0.030(2) 0.0180(16) 0.0141(16) 0.0107(16)
O7 0.0184(18) 0.058(2) 0.0105(16) 0.0105(16) 0.0045(14) 0.0170(17)
O8 0.076(4) 0.039(3) 0.052(3) 0.012(2) 0.022(3) -0.012(2)
O9 0.060(3) 0.047(3) 0.032(2) -0.002(2) 0.002(2) -0.007(2)
O10 0.057(3) 0.065(3) 0.021(2) 0.009(2) 0.009(2) 0.001(2)
O11 0.060(3) 0.064(3) 0.020(2) 0.012(2) 0.022(2) 0.004(2)
O12 0.034(2) 0.052(3) 0.042(3) -0.003(2) 0.004(2) 0.015(2)
O13 0.054(3) 0.064(3) 0.052(3) 0.005(3) 0.010(2) 0.003(3)
O14 0.045(3) 0.068(3) 0.054(3) 0.018(3) 0.015(2) 0.008(2)
N1 0.019(2) 0.031(2) 0.016(2) 0.0070(17) 0.0050(17) 0.0041(18)
N2 0.023(2) 0.029(2) 0.0094(19) 0.0059(16) 0.0059(16) 0.0043(18)
N3 0.026(2) 0.026(2) 0.012(2) 0.0049(16) 0.0091(17) 0.0056(18)
C28 0.038(3) 0.033(3) 0.021(3) 0.008(2) 0.008(2) 0.001(2)
N5 0.049(3) 0.037(3) 0.035(3) 0.004(2) 0.018(2) 0.014(2)
N6 0.042(3) 0.045(3) 0.045(3) 0.018(2) 0.019(3) 0.020(2)
C1 0.019(2) 0.035(3) 0.012(2) 0.008(2) 0.0054(19) 0.009(2)
C2 0.017(2) 0.017(2) 0.015(2) 0.0036(18) 0.0079(18) 0.0069(18)
C3 0.019(2) 0.019(2) 0.017(2) 0.0046(18) 0.0061(19) 0.0039(19)
C4 0.022(3) 0.025(3) 0.019(2) 0.006(2) 0.006(2) 0.001(2)
C5 0.017(2) 0.025(3) 0.020(2) 0.007(2) 0.0028(19) 0.006(2)
C6 0.015(2) 0.023(2) 0.016(2) 0.0029(19) 0.0055(18) 0.0046(19)
C7 0.016(2) 0.019(2) 0.015(2) 0.0021(18) 0.0068(19) 0.0035(19)
C8 0.018(2) 0.031(3) 0.014(2) 0.0073(19) 0.0091(19) 0.008(2)
C9 0.013(2) 0.027(3) 0.013(2) 0.0023(19) 0.0013(18) 0.0040(19)
C10 0.019(2) 0.038(3) 0.017(2) 0.010(2) 0.007(2) 0.013(2)
C11 0.025(3) 0.035(3) 0.023(3) 0.014(2) 0.010(2) 0.010(2)
C12 0.023(3) 0.028(3) 0.029(3) 0.006(2) 0.008(2) 0.008(2)
C13 0.038(3) 0.036(3) 0.038(3) 0.004(3) 0.013(3) 0.003(3)
C14 0.024(3) 0.034(3) 0.018(3) 0.007(2) 0.008(2) 0.012(2)
C15 0.042(3) 0.042(3) 0.014(3) 0.007(2) 0.012(2) 0.019(3)
C16 0.027(3) 0.032(3) 0.022(3) 0.010(2) 0.009(2) 0.004(2)
C17 0.029(3) 0.030(3) 0.022(3) 0.006(2) 0.005(2) 0.009(2)
C18 0.038(3) 0.060(4) 0.021(3) 0.010(3) 0.010(3) -0.015(3)
C19 0.038(4) 0.057(4) 0.020(3) 0.003(3) 0.003(3) -0.015(3)
C20 0.022(3) 0.030(3) 0.016(2) 0.008(2) 0.008(2) 0.005(2)
C21 0.023(3) 0.031(3) 0.014(2) 0.008(2) 0.008(2) 0.010(2)
C22 0.033(3) 0.022(3) 0.019(3) 0.006(2) 0.008(2) 0.002(2)
C23 0.031(3) 0.028(3) 0.011(2) -0.001(2) 0.003(2) 0.002(2)
C24 0.025(3) 0.032(3) 0.012(2) 0.007(2) 0.008(2) 0.011(2)
C25 0.042(3) 0.029(3) 0.018(3) 0.004(2) 0.009(2) -0.006(2)
C26 0.041(3) 0.035(3) 0.013(2) 0.000(2) 0.004(2) -0.004(3)
C27 0.037(3) 0.026(3) 0.014(2) 0.003(2) 0.012(2) 0.009(2)
N4 0.017(2) 0.032(2) 0.017(2) 0.0067(17) 0.0051(16) 0.0090(18)
C29 0.043(3) 0.030(3) 0.020(3) 0.003(2) 0.010(2) -0.001(3)
C30 0.042(4) 0.038(3) 0.045(4) 0.016(3) 0.019(3) 0.015(3)
C31 0.042(4) 0.050(4) 0.041(4) 0.010(3) 0.013(3) 0.011(3)
C32 0.037(4) 0.060(4) 0.054(4) 0.019(3) 0.016(3) 0.014(3)
C33 0.041(3) 0.052(4) 0.038(3) 0.022(3) 0.019(3) 0.024(3)
C34 0.044(4) 0.046(4) 0.048(4) 0.016(3) 0.015(3) 0.012(3)
C35 0.047(4) 0.050(4) 0.053(4) 0.029(3) 0.024(3) 0.020(3)

loop_
_atom_type_symbol
_atom_type_description
_atom_type_scat_dispersion_real
_atom_type_scat_dispersion_imag
_atom_type_scat_source
C C 0.0033 0.0016 'International Tables Vol C Tables 4.2.6.8 and 6.1.1.4'
H H 0.0000 0.0000 'International Tables Vol C Tables 4.2.6.8 and 6.1.1.4'
N N 0.0061 0.0033 'International Tables Vol C Tables 4.2.6.8 and 6.1.1.4'
O O 0.0106 0.0060 'International Tables Vol C Tables 4.2.6.8 and 6.1.1.4'
Cu Cu 0.3201 1.2651 'International Tables Vol C Tables 4.2.6.8 and 6.1.1.4'

loop_
_geom_angle_atom_site_label_1
_geom_angle_atom_site_label_2
_geom_angle_atom_site_label_3
_geom_angle
_geom_angle_site_symmetry_1
_geom_angle_site_symmetry_3
_geom_angle_publ_flag
O5 Cu1 O1 164.35(15) 1_455 . ?
O5 Cu1 N1 87.53(15) 1_455 . ?
O1 Cu1 N1 88.72(15) . . ?
O5 Cu1 N4 92.31(15) 1_455 1_554 ?
O1 Cu1 N4 90.50(15) . 1_554 ?
N1 Cu1 N4 176.45(17) . 1_554 ?
O5 Cu1 O6 107.05(14) 1_455 2_776 ?
O1 Cu1 O6 87.88(14) . 2_776 ?
N1 Cu1 O6 86.64(15) . 2_776 ?
N4 Cu1 O6 96.79(15) 1_554 2_776 ?
O12 Cu2 O12 180.0 2_766 . ?
O12 Cu2 N5 90.9(2) 2_766 . ?
O12 Cu2 N5 89.1(2) . . ?
O12 Cu2 N5 89.1(2) 2_766 2_766 ?
O12 Cu2 N5 90.9(2) . 2_766 ?
N5 Cu2 N5 180.0 . 2_766 ?
C1 O1 Cu1 120.2(3) . . ?
C4 O3 H3 109.5 . . ?
C7 O5 Cu1 121.4(3) . 1_655 ?
C7 O6 Cu1 137.9(3) . 2_776 ?
C10 O7 C9 117.5(4) . . ?
C15 O10 H10 109.5 . . ?
Cu2 O12 H12A 124.0 . . ?
Cu2 O12 H12B 109.5 . . ?
H12A O12 H12B 104.2 . . ?
H13A O13 H13B 108.2 . . ?
H14A O14 H14B 110.9 . . ?
C20 N1 C18 105.5(4) . . ?
C20 N1 Cu1 129.1(4) . . ?
C18 N1 Cu1 124.7(4) . . ?
C20 N2 C19 105.9(4) . . ?
C20 N2 C21 127.7(4) . . ?
C19 N2 C21 126.3(4) . . ?
C27 N3 C29 106.3(4) . . ?
C27 N3 C24 125.9(4) . . ?
C29 N3 C24 127.3(4) . . ?
C29 C28 N4 109.6(5) . . ?
C30 N5 C31 106.9(5) . . ?
C30 N5 Cu2 128.0(5) . . ?
C31 N5 Cu2 125.1(4) . . ?
C30 N6 C32 106.4(6) . . ?
C30 N6 C33 128.1(6) . . ?
C32 N6 C33 125.5(6) . . ?
O1 C1 O2 125.7(5) . . ?
O1 C1 C2 116.9(4) . . ?
O2 C1 C2 117.3(4) . . ?
C9 C2 C3 117.5(4) . . ?
C9 C2 C1 117.0(4) . . ?
C3 C2 C1 125.5(4) . . ?
C5 C3 C2 120.7(4) . . ?
C5 C3 C4 117.0(4) . . ?
C2 C3 C4 122.1(4) . . ?
O4 C4 O3 124.6(5) . . ?
O4 C4 C3 122.4(5) . . ?
O3 C4 C3 112.9(4) . . ?
C3 C5 C6 120.3(4) . . ?
C3 C5 H5 119.8 . . ?
C6 C5 H5 119.8 . . ?
C8 C6 C5 119.4(4) . . ?
C8 C6 C7 118.5(4) . . ?
C5 C6 C7 121.8(4) . . ?
O6 C7 O5 125.7(4) . . ?
O6 C7 C6 118.2(4) . . ?
O5 C7 C6 116.0(4) . . ?
C9 C8 C6 119.9(4) . . ?
C9 C8 H8 120.1 . . ?
C6 C8 H8 120.1 . . ?
C8 C9 O7 123.1(4) . . ?
C8 C9 C2 122.0(4) . . ?
O7 C9 C2 114.8(4) . . ?
C17 C10 C11 121.0(5) . . ?
C17 C10 O7 121.3(5) . . ?
C11 C10 O7 117.6(5) . . ?
C10 C11 C12 121.2(5) . . ?
C10 C11 H11 119.4 . . ?
C12 C11 H11 119.4 . . ?
C11 C12 C14 118.1(5) . . ?
C11 C12 C13 113.2(5) . . ?
C14 C12 C13 128.7(5) . . ?
O8 C13 O9 121.0(6) . . ?
O8 C13 C12 119.0(6) . . ?
O9 C13 C12 120.0(6) . . ?
C16 C14 C12 119.3(5) . . ?
C16 C14 C15 113.4(5) . . ?
C12 C14 C15 127.2(5) . . ?
O11 C15 O10 122.7(5) . . ?
O11 C15 C14 117.4(5) . . ?
O10 C15 C14 119.9(5) . . ?
C17 C16 C14 121.6(5) . . ?
C17 C16 H16 119.2 . . ?
C14 C16 H16 119.2 . . ?
C10 C17 C16 118.7(5) . . ?
C10 C17 H17 120.7 . . ?
C16 C17 H17 120.7 . . ?
C19 C18 N1 109.8(5) . . ?
C19 C18 H18 125.1 . . ?
N1 C18 H18 125.1 . . ?
C18 C19 N2 106.9(5) . . ?
C18 C19 H19 126.6 . . ?
N2 C19 H19 126.6 . . ?
N1 C20 N2 111.9(5) . . ?
N1 C20 H20 124.1 . . ?
N2 C20 H20 124.1 . . ?
C22 C21 C26 119.1(5) . . ?
C22 C21 N2 119.9(5) . . ?
C26 C21 N2 121.0(5) . . ?
C21 C22 C23 120.5(5) . . ?
C21 C22 H22 119.8 . . ?
C23 C22 H22 119.8 . . ?
C24 C23 C22 119.8(5) . . ?
C24 C23 H23 120.1 . . ?
C22 C23 H23 120.1 . . ?
C23 C24 C25 119.6(5) . . ?
C23 C24 N3 119.9(4) . . ?
C25 C24 N3 120.4(5) . . ?
C26 C25 C24 120.0(5) . . ?
C26 C25 H25 120.0 . . ?
C24 C25 H25 120.0 . . ?
C21 C26 C25 120.8(5) . . ?
C21 C26 H26 119.6 . . ?
C25 C26 H26 119.6 . . ?
N4 C27 N3 111.3(5) . . ?
N4 C27 H27 124.3 . . ?
N3 C27 H27 124.3 . . ?
C27 N4 C28 105.9(4) . . ?
C27 N4 Cu1 126.0(4) . 1_556 ?
C28 N4 Cu1 128.1(4) . 1_556 ?
C28 C29 N3 106.9(5) . . ?
C28 C29 H29 126.6 . . ?
N3 C29 H29 126.6 . . ?
N5 C30 N6 110.5(6) . . ?
N5 C30 H30 124.7 . . ?
N6 C30 H30 124.7 . . ?
C32 C31 N5 109.2(6) . . ?
C32 C31 H31 125.4 . . ?
N5 C31 H31 125.4 . . ?
C31 C32 N6 106.9(6) . . ?
C31 C32 H32 126.5 . . ?
N6 C32 H32 126.5 . . ?
C34 C33 C35 120.8(6) . 2_767 ?
C34 C33 N6 119.6(6) . . ?
C35 C33 N6 119.5(6) 2_767 . ?
C33 C34 C35 120.0(7) . . ?
C33 C34 H34 120.0 . . ?
C35 C34 H34 120.0 . . ?
C33 C35 C34 119.1(6) 2_767 . ?
C33 C35 H35 120.4 2_767 . ?
C34 C35 H35 120.4 . . ?

loop_
_geom_bond_atom_site_label_1
_geom_bond_atom_site_label_2
_geom_bond_distance
_geom_bond_site_symmetry_2
_geom_bond_publ_flag
Cu1 O5 1.965(3) 1_455 ?
Cu1 O1 1.997(3) . ?
Cu1 N1 2.006(4) . ?
Cu1 N4 2.012(4) 1_554 ?
Cu1 O6 2.317(4) 2_776 ?
Cu2 O12 1.933(4) 2_766 ?
Cu2 O12 1.933(4) . ?
Cu2 N5 1.998(5) . ?
Cu2 N5 1.999(5) 2_766 ?
O1 C1 1.246(6) . ?
O2 C1 1.255(6) . ?
O3 C4 1.303(6) . ?
O3 H3 0.8200 . ?
O4 C4 1.207(6) . ?
O5 C7 1.271(6) . ?
O6 C7 1.239(6) . ?
O7 C10 1.381(6) . ?
O7 C9 1.388(6) . ?
O8 C13 1.240(8) . ?
O9 C13 1.289(8) . ?
O10 C15 1.281(7) . ?
O10 H10 0.8200 . ?
O11 C15 1.228(7) . ?
O12 H12A 0.8516 . ?
O12 H12B 0.8200 . ?
O13 H13A 0.8200 . ?
O13 H13B 0.8202 . ?
O14 H14A 0.8654 . ?
O14 H14B 0.7377 . ?
N1 C20 1.312(6) . ?
N1 C18 1.378(7) . ?
N2 C20 1.350(6) . ?
N2 C19 1.385(7) . ?
N2 C21 1.426(6) . ?
N3 C27 1.343(6) . ?
N3 C29 1.371(7) . ?
N3 C24 1.439(6) . ?
C28 C29 1.343(8) . ?
C28 N4 1.362(7) . ?
N5 C30 1.307(8) . ?
N5 C31 1.371(8) . ?
N6 C30 1.349(8) . ?
N6 C32 1.384(9) . ?
N6 C33 1.426(8) . ?
C1 C2 1.521(6) . ?
C2 C9 1.398(6) . ?
C2 C3 1.402(6) . ?
C3 C5 1.389(7) . ?
C3 C4 1.501(7) . ?
C5 C6 1.393(7) . ?
C5 H5 0.9300 . ?
C6 C8 1.388(6) . ?
C6 C7 1.511(6) . ?
C8 C9 1.376(6) . ?
C8 H8 0.9300 . ?
C10 C17 1.370(7) . ?
C10 C11 1.379(8) . ?
C11 C12 1.397(7) . ?
C11 H11 0.9300 . ?
C12 C14 1.407(8) . ?
C12 C13 1.513(8) . ?
C14 C16 1.390(8) . ?
C14 C15 1.517(7) . ?
C16 C17 1.389(7) . ?
C16 H16 0.9300 . ?
C17 H17 0.9300 . ?
C18 C19 1.335(8) . ?
C18 H18 0.9300 . ?
C19 H19 0.9300 . ?
C20 H20 0.9300 . ?
C21 C22 1.371(7) . ?
C21 C26 1.378(8) . ?
C22 C23 1.393(7) . ?
C22 H22 0.9300 . ?
C23 C24 1.377(8) . ?
C23 H23 0.9300 . ?
C24 C25 1.378(7) . ?
C25 C26 1.378(8) . ?
C25 H25 0.9300 . ?
C26 H26 0.9300 . ?
C27 N4 1.317(6) . ?
C27 H27 0.9300 . ?
C29 H29 0.9300 . ?
C30 H30 0.9300 . ?
C31 C32 1.329(10) . ?
C31 H31 0.9300 . ?
C32 H32 0.9300 . ?
C33 C34 1.382(9) . ?
C33 C35 1.382(10) 2_767 ?
C34 C35 1.386(9) . ?
C34 H34 0.9300 . ?
C35 H35 0.9300 . ?

loop_
_geom_hbond_atom_site_label_D
_geom_hbond_atom_site_label_H
_geom_hbond_atom_site_label_A
_geom_hbond_distance_DH
_geom_hbond_distance_HA
_geom_hbond_distance_DA
_geom_hbond_angle_DHA
_geom_hbond_site_symmetry_A
_geom_hbond_publ_flag
O14 H14B O2 0.74 2.13 2.841(6) 161.2 . yes
O14 H14A O10 0.87 2.03 2.880(7) 167.1 1_556 yes
O13 H13B O14 0.82 2.01 2.776(7) 155.7 . yes
O13 H13A O8 0.82 2.00 2.809(7) 169.7 2_666 yes
O12 H12B O2 0.82 1.87 2.636(6) 156.1 2_766 yes
O12 H12A O13 0.85 1.85 2.639(6) 153.5 1_655 yes
O10 H10 O9 0.82 1.57 2.386(7) 177.1 . yes
O3 H3 O11 0.82 1.70 2.514(5) 170.5 1_556 yes

loop_
_geom_torsion_atom_site_label_1
_geom_torsion_atom_site_label_2
_geom_torsion_atom_site_label_3
_geom_torsion_atom_site_label_4
_geom_torsion
_geom_torsion_site_symmetry_1
_geom_torsion_site_symmetry_2
_geom_torsion_site_symmetry_3
_geom_torsion_site_symmetry_4
_geom_torsion_publ_flag
Cu1 O1 C1 O2 -11.1(7) . . . . ?
Cu1 O1 C1 C2 165.9(3) . . . . ?
O1 C1 C2 C9 -78.3(5) . . . . ?
O2 C1 C2 C9 98.9(5) . . . . ?
O1 C1 C2 C3 103.9(5) . . . . ?
O2 C1 C2 C3 -78.8(6) . . . . ?
C9 C2 C3 C5 -1.6(7) . . . . ?
C1 C2 C3 C5 176.1(4) . . . . ?
C9 C2 C3 C4 173.4(4) . . . . ?
C1 C2 C3 C4 -8.9(7) . . . . ?
C5 C3 C4 O4 -7.9(7) . . . . ?
C2 C3 C4 O4 177.0(5) . . . . ?
C5 C3 C4 O3 168.6(5) . . . . ?
C2 C3 C4 O3 -6.6(7) . . . . ?
C2 C3 C5 C6 3.9(7) . . . . ?
C4 C3 C5 C6 -171.3(4) . . . . ?
C3 C5 C6 C8 -2.7(7) . . . . ?
C3 C5 C6 C7 171.1(4) . . . . ?
Cu1 O6 C7 O5 -94.5(6) 2_776 . . . ?
Cu1 O6 C7 C6 81.9(6) 2_776 . . . ?
Cu1 O5 C7 O6 5.6(7) 1_655 . . . ?
Cu1 O5 C7 C6 -170.9(3) 1_655 . . . ?
C8 C6 C7 O6 16.5(7) . . . . ?
C5 C6 C7 O6 -157.4(5) . . . . ?
C8 C6 C7 O5 -166.7(4) . . . . ?
C5 C6 C7 O5 19.4(7) . . . . ?
C5 C6 C8 C9 -0.8(7) . . . . ?
C7 C6 C8 C9 -174.8(4) . . . . ?
C6 C8 C9 O7 -179.2(4) . . . . ?
C6 C8 C9 C2 3.1(7) . . . . ?
C10 O7 C9 C8 29.7(7) . . . . ?
C10 O7 C9 C2 -152.5(4) . . . . ?
C3 C2 C9 C8 -1.9(7) . . . . ?
C1 C2 C9 C8 -179.9(4) . . . . ?
C3 C2 C9 O7 -179.8(4) . . . . ?
C1 C2 C9 O7 2.3(6) . . . . ?
C9 O7 C10 C17 -85.1(6) . . . . ?
C9 O7 C10 C11 99.0(5) . . . . ?
C17 C10 C11 C12 -2.7(8) . . . . ?
O7 C10 C11 C12 173.2(4) . . . . ?
C10 C11 C12 C14 2.5(8) . . . . ?
C10 C11 C12 C13 -177.2(5) . . . . ?
C11 C12 C13 O8 -15.5(8) . . . . ?
C14 C12 C13 O8 164.8(6) . . . . ?
C11 C12 C13 O9 165.1(5) . . . . ?
C14 C12 C13 O9 -14.6(9) . . . . ?
C11 C12 C14 C16 -0.2(7) . . . . ?
C13 C12 C14 C16 179.5(5) . . . . ?
C11 C12 C14 C15 179.3(5) . . . . ?
C13 C12 C14 C15 -1.0(9) . . . . ?
C16 C14 C15 O11 18.5(7) . . . . ?
C12 C14 C15 O11 -161.0(6) . . . . ?
C16 C14 C15 O10 -160.6(5) . . . . ?
C12 C14 C15 O10 19.9(8) . . . . ?
C12 C14 C16 C17 -2.0(8) . . . . ?
C15 C14 C16 C17 178.4(5) . . . . ?
C11 C10 C17 C16 0.4(8) . . . . ?
O7 C10 C17 C16 -175.3(4) . . . . ?
C14 C16 C17 C10 1.9(8) . . . . ?
C20 N1 C18 C19 0.5(8) . . . . ?
Cu1 N1 C18 C19 -171.4(5) . . . . ?
N1 C18 C19 N2 -0.8(8) . . . . ?
C20 N2 C19 C18 0.7(7) . . . . ?
C21 N2 C19 C18 177.3(5) . . . . ?
C18 N1 C20 N2 -0.1(6) . . . . ?
Cu1 N1 C20 N2 171.4(3) . . . . ?
C19 N2 C20 N1 -0.4(6) . . . . ?
C21 N2 C20 N1 -176.9(5) . . . . ?
C20 N2 C21 C22 -169.1(5) . . . . ?
C19 N2 C21 C22 15.1(8) . . . . ?
C20 N2 C21 C26 12.0(8) . . . . ?
C19 N2 C21 C26 -163.8(6) . . . . ?
C26 C21 C22 C23 3.9(8) . . . . ?
N2 C21 C22 C23 -175.0(5) . . . . ?
C21 C22 C23 C24 -1.6(8) . . . . ?
C22 C23 C24 C25 -1.7(8) . . . . ?
C22 C23 C24 N3 176.0(5) . . . . ?
C27 N3 C24 C23 17.8(8) . . . . ?
C29 N3 C24 C23 -153.3(5) . . . . ?
C27 N3 C24 C25 -164.5(5) . . . . ?
C29 N3 C24 C25 24.4(8) . . . . ?
C23 C24 C25 C26 2.7(9) . . . . ?
N3 C24 C25 C26 -175.0(5) . . . . ?
C22 C21 C26 C25 -2.9(9) . . . . ?
N2 C21 C26 C25 176.0(5) . . . . ?
C24 C25 C26 C21 -0.4(9) . . . . ?
C29 N3 C27 N4 -0.2(6) . . . . ?
C24 N3 C27 N4 -172.8(4) . . . . ?
N3 C27 N4 C28 0.4(6) . . . . ?
N3 C27 N4 Cu1 -178.7(3) . . . 1_556 ?
C29 C28 N4 C27 -0.4(7) . . . . ?
C29 C28 N4 Cu1 178.6(4) . . . 1_556 ?
N4 C28 C29 N3 0.3(7) . . . . ?
C27 N3 C29 C28 -0.1(6) . . . . ?
C24 N3 C29 C28 172.4(5) . . . . ?
C31 N5 C30 N6 -1.5(7) . . . . ?
Cu2 N5 C30 N6 177.1(4) . . . . ?
C32 N6 C30 N5 1.7(7) . . . . ?
C33 N6 C30 N5 -176.1(6) . . . . ?
C30 N5 C31 C32 0.7(8) . . . . ?
Cu2 N5 C31 C32 -178.0(5) . . . . ?
N5 C31 C32 N6 0.3(8) . . . . ?
C30 N6 C32 C31 -1.2(7) . . . . ?
C33 N6 C32 C31 176.6(6) . . . . ?
C30 N6 C33 C34 -141.9(7) . . . . ?
C32 N6 C33 C34 40.7(9) . . . . ?
C30 N6 C33 C35 40.1(9) . . . 2_767 ?
C32 N6 C33 C35 -137.3(7) . . . 2_767 ?
C35 C33 C34 C35 -1.0(11) 2_767 . . . ?
N6 C33 C34 C35 -179.0(6) . . . . ?
C33 C34 C35 C33 1.0(11) . . . 2_767 ?
